data_7128380
loop_
_publ_author_name
'Bonanno, Nico M.'
'Watts, Zackery'
'Mauws, Cole'
'Patrick, Brian O.'
'Wiebe, Christopher R.'
'Shibano, Yuki'
'Sugisaki, Kenji'
'Matsuoka, Hideto'
'Shiomi, Daisuke'
'Sato, Kazunobu'
'Takui, Takeji'
'Lemaire, Martin T.'

_publ_section_title
;
 Valence tautomerism in a [2 \\times 2] Co<sub>4</sub> grid complex
 containing a ditopic arylazo ligand.
;
_journal_issue 50
_journal_name_full 'Chemical communications (Cambridge, England)'
_journal_page_first 6213
_journal_page_last 6216
_journal_paper_doi 10.1039/d1cc01991k
_journal_volume 57
_journal_year 2021
_chemical_formula_moiety 'C128 H168 Co4 N24 O8'
_chemical_formula_sum 'C128 H168 Co4 N24 O8'
_chemical_formula_weight 2406.57
_space_group_crystal_system tetragonal
_space_group_IT_number 82
_space_group_name_Hall 'I -4'
_space_group_name_H-M_alt 'I -4'
_atom_sites_solution_hydrogens geom
_atom_sites_solution_primary dual
_audit_creation_date 2018-10-05
_audit_creation_method
;
Olex2 1.2
(compiled 2018.05.29 svn.r3508 for OlexSys, GUI svn.r5506)
;
_audit_update_record
;
2019-06-11 deposited with the CCDC.	2021-05-24 downloaded from the CCDC.
;
_cell_angle_alpha 90
_cell_angle_beta 90
_cell_angle_gamma 90
_cell_formula_units_Z 4
_cell_length_a 39.4401(13)
_cell_length_b 39.4401(13)
_cell_length_c 10.4150(5)
_cell_measurement_reflns_used 9856
_cell_measurement_temperature 100(2)
_cell_measurement_theta_max 22.67
_cell_measurement_theta_min 2.70
_cell_volume 16200.8(11)
_computing_cell_refinement 'SAINT V8.38A (?, 2016)'
_computing_data_reduction 'SAINT V8.38A (?, 2016)'
_computing_molecular_graphics 'Olex2 (Dolomanov et al., 2009)'
_computing_publication_material 'Olex2 (Dolomanov et al., 2009)'
_computing_structure_refinement 'XL (Sheldrick, 2008)'
_computing_structure_solution 'XT (Sheldrick, 2015)'
_diffrn_ambient_temperature 100(2)
_diffrn_detector 'Bruker APEX2 area detector'
_diffrn_detector_area_resol_mean 7.9
_diffrn_detector_type 'CCD area detector'
_diffrn_measured_fraction_theta_full 0.994
_diffrn_measured_fraction_theta_max 0.994
_diffrn_measurement_device 'Bruker-Nonius Kappa diffractometer'
_diffrn_measurement_device_type 'Bruker APEX II area detector'
_diffrn_measurement_method '\w and \f scans'
_diffrn_radiation_monochromator 'mirror optics'
_diffrn_radiation_probe x-ray
_diffrn_radiation_type MoK\a
_diffrn_radiation_wavelength 0.71073
_diffrn_reflns_av_R_equivalents 0.1084
_diffrn_reflns_av_unetI/netI 0.0981
_diffrn_reflns_Laue_measured_fraction_full 0.994
_diffrn_reflns_Laue_measured_fraction_max 0.994
_diffrn_reflns_limit_h_max 41
_diffrn_reflns_limit_h_min -30
_diffrn_reflns_limit_k_max 42
_diffrn_reflns_limit_k_min -42
_diffrn_reflns_limit_l_max 11
_diffrn_reflns_limit_l_min -11
_diffrn_reflns_number 40015
_diffrn_reflns_point_group_measured_fraction_full 0.995
_diffrn_reflns_point_group_measured_fraction_max 0.995
_diffrn_reflns_theta_full 22.779
_diffrn_reflns_theta_max 22.779
_diffrn_reflns_theta_min 2.271
_diffrn_source 'microfocus sealed X-ray tube'
_diffrn_source_type 'Incoatec I\ms'
_diffrn_standards_number 0
_exptl_absorpt_coefficient_mu 0.453
_exptl_absorpt_correction_T_max 0.991
_exptl_absorpt_correction_T_min 0.761
_exptl_absorpt_correction_type multi-scan
_exptl_absorpt_process_details
'SADABS-2016/2 (Bruker,2016/2) was used for absorption correction. wR2(int) was 0.1172 before and 0.0614 after correction. The ratio of minimum to maximum transmission is 0.7684. The \l/2 correction factor is not present.'
_exptl_crystal_colour black
_exptl_crystal_colour_primary black
_exptl_crystal_density_diffrn 0.987
_exptl_crystal_description blade
_exptl_crystal_F_000 5104
_exptl_crystal_recrystallization_method
'The material was recrystallised from a mixture of DCM and acetonitrile  by slow evaporation'
_exptl_crystal_size_max 0.35
_exptl_crystal_size_mid 0.1
_exptl_crystal_size_min 0.02
_refine_diff_density_max 0.363
_refine_diff_density_min -0.403
_refine_diff_density_rms 0.064
_refine_ls_abs_structure_details
;
 Twinning involves inversion, so Flack parameter cannot be determined
;
_refine_ls_extinction_method none
_refine_ls_goodness_of_fit_ref 1.030
_refine_ls_hydrogen_treatment constr
_refine_ls_matrix_type full
_refine_ls_number_parameters 834
_refine_ls_number_reflns 10379
_refine_ls_number_restraints 1551
_refine_ls_restrained_S_all 0.970
_refine_ls_R_factor_all 0.0926
_refine_ls_R_factor_gt 0.0681
_refine_ls_shift/su_max 0.001
_refine_ls_shift/su_mean 0.000
_refine_ls_structure_factor_coef Fsqd
_refine_ls_weighting_details 'w=1/[\s^2^(Fo^2^)+(0.0816P)^2^+35.9213P] where P=(Fo^2^+2Fc^2^)/3'
_refine_ls_weighting_scheme calc
_refine_ls_wR_factor_gt 0.1588
_refine_ls_wR_factor_ref 0.1693
_reflns_Friedel_coverage 0.877
_reflns_Friedel_fraction_full 0.996
_reflns_Friedel_fraction_max 0.995
_reflns_number_gt 7982
_reflns_number_total 10379
_reflns_threshold_expression 'I > 2\s(I)'
_cod_data_source_file d1cc01991k2.cif
_cod_data_source_block ml021_sq
_cod_depositor_comments 'Adding full bibliography for 7128379--7128380.cif.'
_cod_original_cell_volume 16200.8(13)
_cod_database_code 7128380
_shelx_shelxl_version_number 2017/1
_shelx_space_group_comment
;
The symmetry employed for this shelxl refinement is uniquely defined
by the following loop, which should always be used as a source of
symmetry information in preference to the above space-group names.
They are only intended as comments.
;
_shelx_estimated_absorpt_t_max 0.991
_shelx_estimated_absorpt_t_min 0.858
_olex2_refinement_description
;
1. Twinned data refinement
 Scales: 0.60(3)
 0.012(10) 0.39(3) -0.000(10)
2. Fixed Uiso
 At 1.2 times of:
  All C(H) groups
 At 1.5 times of:
  All C(H,H,H) groups
3. Restrained distances
 C21-C25 \\sim C21-C25A \\sim C53-C57
 with sigma of 0.01
 C26-C27 \\sim C27-C28 \\sim C28-C26 \\sim C26A-C27A \\sim C27A-C28A \\sim
C28A-C26A
 with sigma of 0.01
 C25-C26 \\sim C25-C27 \\sim C25-C28 \\sim C25A-C26A \\sim C25A-C27A \\sim
C25A-C28A
 with sigma of 0.01
 C7-C10 \\sim C8-C7 \\sim C9-C7
 with sigma of 0.01
 C8-C9 \\sim C9-C10 \\sim C10-C8
 with sigma of 0.01
 C9A-C7A \\sim C7A-C10A \\sim C8A-C7A
 with sigma of 0.01
 C8A-C9A \\sim C9A-C10A \\sim C10A-C8A
 with sigma of 0.01
4. Uiso/Uaniso restraints and constraints
All non-hydrogen atoms have similar U: within 2A with sigma of 0.04 and sigma
for terminal atoms of 0.08
Uanis(C46) \\sim Ueq, Uanis(C8) \\sim Ueq: with sigma of 0.005 and sigma for
terminal atoms of 0.01
Uanis(C9A) = Uanis(C9)
Uanis(C8A) = Uanis(C8)
5. Rigid body (RIGU) restrains
 All non-hydrogen atoms
 with sigma for 1-2 distances of 0.004 and sigma for 1-3 distances of 0.004
6. Others
 Sof(C26A)=Sof(H26A)=Sof(H26B)=Sof(H26C)=Sof(C25A)=Sof(C28A)=Sof(H28D)=
 Sof(H28E)=Sof(H28F)=Sof(C27A)=Sof(H27D)=Sof(H27E)=Sof(H27F)=1-FVAR(1)
 Sof(C25)=Sof(C27)=Sof(H27A)=Sof(H27B)=Sof(H27C)=Sof(C28)=Sof(H28A)=Sof(H28B)=
 Sof(H28C)=Sof(C26)=Sof(H26D)=Sof(H26E)=Sof(H26F)=FVAR(1)
 Sof(C7A)=Sof(C10A)=Sof(H10D)=Sof(H10E)=Sof(H10F)=Sof(C8A)=Sof(H8AA)=Sof(H8AB)=
 Sof(H8AC)=Sof(C9A)=Sof(H9AA)=Sof(H9AB)=Sof(H9AC)=1-FVAR(2)
 Sof(C7)=Sof(C8)=Sof(H8A)=Sof(H8B)=Sof(H8C)=Sof(C9)=Sof(H9A)=Sof(H9B)=Sof(H9C)=
 Sof(C10)=Sof(H10A)=Sof(H10B)=Sof(H10C)=FVAR(2)
7.a Aromatic/amide H refined with riding coordinates:
 C3(H3), C5(H5), C15(H15), C17(H17), C20(H20), C22(H22), C35(H35), C37(H37),
 C47(H47), C49(H49), C52(H52), C54(H54)
7.b Idealised Me refined as rotating group:
 C8(H8A,H8B,H8C), C9(H9A,H9B,H9C), C10(H10A,H10B,H10C), C12(H12A,H12B,H12C),
 C13(H13A,H13B,H13C), C14(H14A,H14B,H14C), C26A(H26A,H26B,H26C), C27(H27A,H27B,
 H27C), C28(H28A,H28B,H28C), C30(H30A,H30B,H30C), C31(H31A,H31B,H31C), C32(H32A,
 H32B,H32C), C40(H40A,H40B,H40C), C41(H41A,H41B,H41C), C42(H42A,H42B,H42C),
 C44(H44A,H44B,H44C), C45(H45A,H45B,H45C), C46(H46A,H46B,H46C), C58(H58A,H58B,
 H58C), C59(H59A,H59B,H59C), C60(H60A,H60B,H60C), C62(H62A,H62B,H62C), C63(H63A,
 H63B,H63C), C64(H64A,H64B,H64C), C28A(H28D,H28E,H28F), C27A(H27D,H27E,H27F),
 C26(H26D,H26E,H26F), C10A(H10D,H10E,H10F), C8A(H8AA,H8AB,H8AC), C9A(H9AA,H9AB,
 H9AC)
;
_platon_squeeze_void_probe_radius 1.20
_olex2_diffrn_ambient_temperature_device Kryoflex
_olex2_exptl_crystal_mounting_method 'The crystal was mounted on a mylar loop in oil'
_olex2_submission_original_sample_id NB-11-2-24
_olex2_submission_special_instructions 'No special instructions were received'

loop_
_space_group_symop_operation_xyz
'x, y, z'
'-x, -y, z'
'y, -x, -z'
'-y, x, -z'
'x+1/2, y+1/2, z+1/2'
'-x+1/2, -y+1/2, z+1/2'
'y+1/2, -x+1/2, -z+1/2'
'-y+1/2, x+1/2, -z+1/2'

loop_
_atom_site_label
_atom_site_type_symbol
_atom_site_fract_x
_atom_site_fract_y
_atom_site_fract_z
_atom_site_U_iso_or_equiv
_atom_site_adp_type
_atom_site_occupancy
_atom_site_site_symmetry_order
_atom_site_calc_flag
_atom_site_refinement_flags_posn
_atom_site_refinement_flags_adp
_atom_site_refinement_flags_occupancy
_atom_site_disorder_assembly
_atom_site_disorder_group
Co1 Co 0.51785(4) 0.10791(3) 0.75053(14) 0.0373(4) Uani 1 1 d . U . . .
O1 O 0.35328(16) -0.01058(17) 0.7604(7) 0.0375(17) Uani 1 1 d . U . . .
O2 O 0.55687(17) 0.13597(16) 0.7605(6) 0.0344(16) Uani 1 1 d . U . . .
N1 N 0.3874(2) 0.0113(2) 0.5739(7) 0.032(2) Uani 1 1 d . U . . .
N2 N 0.4064(2) 0.0266(2) 0.4894(9) 0.039(2) Uani 1 1 d . U . . .
N3 N 0.4304(2) 0.0447(2) 0.6910(8) 0.031(2) Uani 1 1 d . U . . .
N4 N 0.4800(2) 0.0797(2) 0.6906(8) 0.034(2) Uani 1 1 d . U . . .
N5 N 0.5056(2) 0.0962(2) 0.4930(9) 0.038(2) Uani 1 1 d . U . . .
N6 N 0.5251(2) 0.1083(2) 0.5742(8) 0.0335(19) Uani 1 1 d . U . . .
C1 C 0.3424(2) -0.0194(3) 0.6468(9) 0.032(2) Uani 1 1 d . U . . .
C2 C 0.3140(3) -0.0422(3) 0.6227(10) 0.048(3) Uani 1 1 d . U . . .
C3 C 0.3049(3) -0.0456(3) 0.4962(11) 0.049(3) Uani 1 1 d . U . . .
H3 H 0.284765 -0.058062 0.479267 0.059 Uiso 1 1 calc R . . . .
C4 C 0.3220(3) -0.0326(3) 0.3897(10) 0.048(3) Uani 1 1 d . U . . .
C5 C 0.3498(3) -0.0128(3) 0.4083(10) 0.041(3) Uani 1 1 d . U . . .
H5 H 0.361807 -0.003426 0.337536 0.049 Uiso 1 1 calc R . . . .
C6 C 0.3607(3) -0.0063(3) 0.5393(9) 0.035(2) Uani 1 1 d . U . . .
C7 C 0.2976(6) -0.0635(6) 0.739(3) 0.049(5) Uani 0.57(3) 1 d D U P A 1
C8 C 0.2779(6) -0.0363(7) 0.809(3) 0.050(5) Uani 0.57(3) 1 d D U P A 1
H8A H 0.293765 -0.019814 0.845719 0.074 Uiso 0.57(3) 1 calc GR . P A 1
H8B H 0.264609 -0.046709 0.878076 0.074 Uiso 0.57(3) 1 calc GR . P A 1
H8C H 0.262694 -0.024874 0.748768 0.074 Uiso 0.57(3) 1 calc GR . P A 1
C9 C 0.3261(6) -0.0770(7) 0.819(3) 0.043(6) Uani 0.57(3) 1 d D U P A 1
H9A H 0.330357 -0.100765 0.796691 0.064 Uiso 0.57(3) 1 calc GR . P A 1
H9B H 0.320023 -0.075499 0.910378 0.064 Uiso 0.57(3) 1 calc GR . P A 1
H9C H 0.346624 -0.063634 0.803399 0.064 Uiso 0.57(3) 1 calc GR . P A 1
C10 C 0.2748(7) -0.0914(7) 0.692(3) 0.058(7) Uani 0.57(3) 1 d D U P A 1
H10A H 0.260684 -0.082808 0.621349 0.087 Uiso 0.57(3) 1 calc GR . P A 1
H10B H 0.260294 -0.099202 0.761897 0.087 Uiso 0.57(3) 1 calc GR . P A 1
H10C H 0.288673 -0.110311 0.660451 0.087 Uiso 0.57(3) 1 calc GR . P A 1
C11 C 0.3071(3) -0.0388(3) 0.2540(11) 0.053(3) Uani 1 1 d . U . . .
C12 C 0.3084(4) -0.0776(4) 0.2289(12) 0.085(4) Uani 1 1 d . U . . .
H12A H 0.332053 -0.085145 0.228697 0.128 Uiso 1 1 calc GR . . . .
H12B H 0.298040 -0.082551 0.145488 0.128 Uiso 1 1 calc GR . . . .
H12C H 0.295922 -0.089445 0.296697 0.128 Uiso 1 1 calc GR . . . .
C13 C 0.2704(3) -0.0271(3) 0.2456(12) 0.065(3) Uani 1 1 d . U . . .
H13A H 0.261681 -0.031413 0.159041 0.098 Uiso 1 1 calc GR . . . .
H13B H 0.269194 -0.002727 0.263924 0.098 Uiso 1 1 calc GR . . . .
H13C H 0.256711 -0.039502 0.308432 0.098 Uiso 1 1 calc GR . . . .
C14 C 0.3265(4) -0.0183(5) 0.1518(12) 0.107(6) Uani 1 1 d . U . . .
H14A H 0.322934 0.006022 0.166754 0.161 Uiso 1 1 calc GR . . . .
H14B H 0.318077 -0.024267 0.066178 0.161 Uiso 1 1 calc GR . . . .
H14C H 0.350721 -0.023443 0.157390 0.161 Uiso 1 1 calc GR . . . .
C15 C 0.4556(2) 0.0627(2) 0.7472(11) 0.032(2) Uani 1 1 d . U . . .
H15 H 0.455578 0.063093 0.838437 0.039 Uiso 1 1 calc R . . . .
C16 C 0.4312(2) 0.0454(3) 0.5552(10) 0.032(2) Uani 1 1 d . U . . .
C17 C 0.4544(2) 0.0624(2) 0.4872(11) 0.038(2) Uani 1 1 d . U . . .
H17 H 0.453844 0.062992 0.396064 0.046 Uiso 1 1 calc R . . . .
C18 C 0.4800(3) 0.0797(3) 0.5590(10) 0.035(2) Uani 1 1 d . U . . .
C19 C 0.5536(3) 0.1287(3) 0.5413(9) 0.037(3) Uani 1 1 d . U . . .
C20 C 0.5639(3) 0.1337(3) 0.4130(10) 0.044(3) Uani 1 1 d . U . . .
H20 H 0.553074 0.122399 0.343844 0.053 Uiso 1 1 calc R . . . .
C21 C 0.5904(3) 0.1558(3) 0.3923(10) 0.054(3) Uani 1 1 d D U . . .
C22 C 0.6047(2) 0.1728(2) 0.4980(12) 0.042(2) Uani 1 1 d . U . . .
H22 H 0.622064 0.188836 0.480453 0.050 Uiso 1 1 calc R . . . .
C23 C 0.5959(3) 0.1682(3) 0.6236(10) 0.033(2) Uani 1 1 d . U . . .
C24 C 0.5685(3) 0.1444(3) 0.6511(9) 0.032(2) Uani 1 1 d . U . . .
C25 C 0.6076(3) 0.1592(4) 0.2600(13) 0.052(5) Uani 0.696(19) 1 d D U P B 1
C26A C 0.6081(14) 0.1352(11) 0.180(7) 0.093(16) Uani 0.304(19) 1 d D U P B 2
H26A H 0.632364 0.137840 0.163323 0.140 Uiso 0.304(19) 1 calc GR . P B 2
H26B H 0.595940 0.132763 0.098400 0.140 Uiso 0.304(19) 1 calc GR . P B 2
H26C H 0.604285 0.115043 0.232969 0.140 Uiso 0.304(19) 1 calc GR . P B 2
C27 C 0.5923(5) 0.1912(6) 0.200(2) 0.101(9) Uani 0.696(19) 1 d D U P B 1
H27A H 0.568250 0.187247 0.181466 0.151 Uiso 0.696(19) 1 calc GR . P B 1
H27B H 0.604290 0.196585 0.120369 0.151 Uiso 0.696(19) 1 calc GR . P B 1
H27C H 0.594479 0.210154 0.260332 0.151 Uiso 0.696(19) 1 calc GR . P B 1
C28 C 0.6461(4) 0.1629(5) 0.2691(19) 0.072(6) Uani 0.696(19) 1 d D U P B 1
H28A H 0.651676 0.181026 0.329890 0.109 Uiso 0.696(19) 1 calc GR . P B 1
H28B H 0.655273 0.168533 0.184334 0.109 Uiso 0.696(19) 1 calc GR . P B 1
H28C H 0.655950 0.141512 0.298935 0.109 Uiso 0.696(19) 1 calc GR . P B 1
C29 C 0.6116(3) 0.1860(3) 0.7394(11) 0.042(2) Uani 1 1 d . U . . .
C30 C 0.6403(3) 0.2116(3) 0.6961(12) 0.060(4) Uani 1 1 d . U . . .
H30A H 0.659957 0.198853 0.664931 0.089 Uiso 1 1 calc GR . . . .
H30B H 0.647031 0.225678 0.769310 0.089 Uiso 1 1 calc GR . . . .
H30C H 0.631632 0.226141 0.627158 0.089 Uiso 1 1 calc GR . . . .
C31 C 0.5851(4) 0.2056(3) 0.8115(11) 0.058(3) Uani 1 1 d . U . . .
H31A H 0.572982 0.220585 0.752077 0.087 Uiso 1 1 calc GR . . . .
H31B H 0.595904 0.219154 0.878750 0.087 Uiso 1 1 calc GR . . . .
H31C H 0.568949 0.189741 0.850739 0.087 Uiso 1 1 calc GR . . . .
C32 C 0.6302(4) 0.1598(3) 0.8205(13) 0.071(4) Uani 1 1 d . U . . .
H32A H 0.613616 0.145669 0.865836 0.107 Uiso 1 1 calc GR . . . .
H32B H 0.644672 0.171382 0.883094 0.107 Uiso 1 1 calc GR . . . .
H32C H 0.644173 0.145509 0.764743 0.107 Uiso 1 1 calc GR . . . .
Co2 Co 0.56380(3) 0.41179(3) 0.50383(12) 0.0225(3) Uani 1 1 d . U . . .
O3 O 0.59489(14) 0.61113(14) 0.5038(6) 0.0258(14) Uani 1 1 d . U . . .
O4 O 0.55728(14) 0.36465(14) 0.5214(5) 0.0239(15) Uani 1 1 d . U . . .
N7 N 0.5857(2) 0.57131(19) 0.3196(7) 0.0242(18) Uani 1 1 d . U . . .
N8 N 0.5836(2) 0.5467(2) 0.2374(8) 0.0318(19) Uani 1 1 d . U . . .
N9 N 0.58057(18) 0.51820(19) 0.4395(7) 0.0207(17) Uani 1 1 d . U . . .
N10 N 0.56994(17) 0.45800(19) 0.4397(7) 0.0202(17) Uani 1 1 d . U . . .
N11 N 0.5640(2) 0.42740(19) 0.2445(7) 0.0278(18) Uani 1 1 d . U . . .
N12 N 0.5591(2) 0.4045(2) 0.3281(7) 0.0242(18) Uani 1 1 d . U . . .
C33 C 0.5957(2) 0.6251(2) 0.3920(8) 0.023(2) Uani 1 1 d . U . . .
C34 C 0.6016(3) 0.6606(2) 0.3698(9) 0.029(2) Uani 1 1 d . U . . .
C35 C 0.6011(3) 0.6712(3) 0.2438(10) 0.042(3) Uani 1 1 d . U . . .
H35 H 0.604475 0.694708 0.227914 0.050 Uiso 1 1 calc R . . . .
C36 C 0.5959(3) 0.6498(3) 0.1356(10) 0.042(3) Uani 1 1 d . U . . .
C37 C 0.5905(3) 0.6156(2) 0.1587(9) 0.033(3) Uani 1 1 d . U . . .
H37 H 0.586466 0.600463 0.089408 0.040 Uiso 1 1 calc R . . . .
C38 C 0.5909(2) 0.6038(2) 0.2836(8) 0.024(2) Uani 1 1 d . U . . .
C39 C 0.6057(3) 0.6849(2) 0.4846(10) 0.046(3) Uani 1 1 d . U . . .
C40 C 0.5735(4) 0.6832(3) 0.5684(11) 0.062(3) Uani 1 1 d . U . . .
H40A H 0.553391 0.685260 0.513640 0.092 Uiso 1 1 calc GR . . . .
H40B H 0.573785 0.701843 0.630696 0.092 Uiso 1 1 calc GR . . . .
H40C H 0.572841 0.661514 0.614134 0.092 Uiso 1 1 calc GR . . . .
C41 C 0.6359(3) 0.6738(3) 0.5617(10) 0.048(3) Uani 1 1 d . U . . .
H41A H 0.631474 0.651403 0.598833 0.072 Uiso 1 1 calc GR . . . .
H41B H 0.639993 0.690168 0.630778 0.072 Uiso 1 1 calc GR . . . .
H41C H 0.655841 0.672625 0.505895 0.072 Uiso 1 1 calc GR . . . .
C42 C 0.6121(5) 0.7213(3) 0.4361(11) 0.096(6) Uani 1 1 d . U . . .
H42A H 0.635619 0.723415 0.407333 0.144 Uiso 1 1 calc GR . . . .
H42B H 0.607811 0.737400 0.505906 0.144 Uiso 1 1 calc GR . . . .
H42C H 0.596767 0.726184 0.364283 0.144 Uiso 1 1 calc GR . . . .
C43 C 0.5942(3) 0.6658(3) 0.0019(11) 0.057(3) Uani 1 1 d . U . . .
C44 C 0.6230(4) 0.6896(4) -0.0212(12) 0.096(5) Uani 1 1 d . U . . .
H44A H 0.622331 0.707950 0.042188 0.144 Uiso 1 1 calc GR . . . .
H44B H 0.621208 0.699158 -0.107759 0.144 Uiso 1 1 calc GR . . . .
H44C H 0.644499 0.677262 -0.013122 0.144 Uiso 1 1 calc GR . . . .
C45 C 0.5604(4) 0.6852(4) -0.0055(13) 0.098(5) Uani 1 1 d . U . . .
H45A H 0.541520 0.669202 0.002149 0.147 Uiso 1 1 calc GR . . . .
H45B H 0.558913 0.697080 -0.088004 0.147 Uiso 1 1 calc GR . . . .
H45C H 0.559263 0.701751 0.064625 0.147 Uiso 1 1 calc GR . . . .
C46 C 0.5938(4) 0.6372(3) -0.1036(11) 0.077(4) Uani 1 1 d . U . . .
H46A H 0.611184 0.620229 -0.083342 0.115 Uiso 1 1 calc GR . . . .
H46B H 0.598611 0.647199 -0.187803 0.115 Uiso 1 1 calc GR . . . .
H46C H 0.571488 0.626319 -0.105287 0.115 Uiso 1 1 calc GR . . . .
C47 C 0.5755(2) 0.4875(2) 0.4983(10) 0.0224(18) Uani 1 1 d . U . . .
H47 H 0.576079 0.487259 0.589462 0.027 Uiso 1 1 calc R . . . .
C48 C 0.5791(2) 0.5163(2) 0.3022(9) 0.026(2) Uani 1 1 d . U . . .
C49 C 0.5750(2) 0.4870(2) 0.2387(8) 0.027(2) Uani 1 1 d . U . . .
H49 H 0.575929 0.486482 0.147567 0.032 Uiso 1 1 calc R . . . .
C50 C 0.5696(2) 0.4582(2) 0.3062(8) 0.026(2) Uani 1 1 d . U . . .
C51 C 0.5567(3) 0.3702(2) 0.2976(8) 0.028(2) Uani 1 1 d . U . . .
C52 C 0.5558(2) 0.3581(2) 0.1711(9) 0.026(2) Uani 1 1 d . U . . .
H52 H 0.554418 0.373152 0.100091 0.031 Uiso 1 1 calc R . . . .
C53 C 0.5570(3) 0.3240(3) 0.1543(9) 0.035(2) Uani 1 1 d D U . . .
C54 C 0.5568(3) 0.3027(2) 0.2647(9) 0.040(3) Uani 1 1 d . U . . .
H54 H 0.556398 0.278898 0.251048 0.048 Uiso 1 1 calc R . . . .
C55 C 0.5573(3) 0.3138(3) 0.3879(9) 0.033(2) Uani 1 1 d . U . . .
C56 C 0.5569(2) 0.3500(2) 0.4036(8) 0.023(2) Uani 1 1 d . U . . .
C57 C 0.5601(3) 0.3079(3) 0.0198(9) 0.042(3) Uani 1 1 d D U . . .
C58 C 0.5521(4) 0.3330(3) -0.0879(10) 0.063(4) Uani 1 1 d . U . . .
H58A H 0.548458 0.320560 -0.168209 0.095 Uiso 1 1 calc GR . . . .
H58B H 0.571198 0.348679 -0.098526 0.095 Uiso 1 1 calc GR . . . .
H58C H 0.531635 0.345810 -0.066185 0.095 Uiso 1 1 calc GR . . . .
C59 C 0.5349(3) 0.2780(3) 0.0080(10) 0.047(3) Uani 1 1 d . U . . .
H59A H 0.541829 0.259704 0.066176 0.070 Uiso 1 1 calc GR . . . .
H59B H 0.534882 0.269578 -0.080522 0.070 Uiso 1 1 calc GR . . . .
H59C H 0.512079 0.285684 0.030983 0.070 Uiso 1 1 calc GR . . . .
C60 C 0.5950(3) 0.2922(3) 0.0011(13) 0.059(3) Uani 1 1 d . U . . .
H60A H 0.598448 0.274274 0.064714 0.088 Uiso 1 1 calc GR . . . .
H60B H 0.612403 0.309723 0.011820 0.088 Uiso 1 1 calc GR . . . .
H60C H 0.596555 0.282614 -0.085492 0.088 Uiso 1 1 calc GR . . . .
C61 C 0.5579(3) 0.2900(3) 0.5058(10) 0.039(2) Uani 1 1 d . U . . .
C62 C 0.5601(3) 0.2525(3) 0.4675(10) 0.049(3) Uani 1 1 d . U . . .
H62A H 0.582281 0.247937 0.428768 0.074 Uiso 1 1 calc GR . . . .
H62B H 0.542188 0.247321 0.405245 0.074 Uiso 1 1 calc GR . . . .
H62C H 0.557188 0.238291 0.543861 0.074 Uiso 1 1 calc GR . . . .
C63 C 0.5259(3) 0.2957(3) 0.5878(11) 0.050(3) Uani 1 1 d . U . . .
H63A H 0.526428 0.280588 0.662422 0.076 Uiso 1 1 calc GR . . . .
H63B H 0.505722 0.290852 0.536123 0.076 Uiso 1 1 calc GR . . . .
H63C H 0.525206 0.319329 0.616975 0.076 Uiso 1 1 calc GR . . . .
C64 C 0.5897(3) 0.2971(3) 0.5823(10) 0.046(3) Uani 1 1 d . U . . .
H64A H 0.609642 0.294189 0.527031 0.069 Uiso 1 1 calc GR . . . .
H64B H 0.591119 0.281184 0.654566 0.069 Uiso 1 1 calc GR . . . .
H64C H 0.589092 0.320343 0.615041 0.069 Uiso 1 1 calc GR . . . .
C25A C 0.5949(9) 0.1666(9) 0.2509(18) 0.073(9) Uani 0.304(19) 1 d D U P B 2
C28A C 0.6204(10) 0.1956(11) 0.237(4) 0.083(14) Uani 0.304(19) 1 d D U P B 2
H28D H 0.609612 0.217003 0.262035 0.125 Uiso 0.304(19) 1 calc GR . P B 2
H28E H 0.628084 0.197026 0.148045 0.125 Uiso 0.304(19) 1 calc GR . P B 2
H28F H 0.639923 0.191332 0.293426 0.125 Uiso 0.304(19) 1 calc GR . P B 2
C27A C 0.5608(10) 0.1774(13) 0.193(5) 0.105(16) Uani 0.304(19) 1 d D U P B 2
H27D H 0.552788 0.159725 0.133836 0.158 Uiso 0.304(19) 1 calc GR . P B 2
H27E H 0.563802 0.198663 0.145206 0.158 Uiso 0.304(19) 1 calc GR . P B 2
H27F H 0.544202 0.180701 0.261287 0.158 Uiso 0.304(19) 1 calc GR . P B 2
C26 C 0.5985(7) 0.1284(6) 0.178(3) 0.109(11) Uani 0.696(19) 1 d D U P B 1
H26D H 0.607421 0.107793 0.218106 0.163 Uiso 0.696(19) 1 calc GR . P B 1
H26E H 0.608419 0.130946 0.091977 0.163 Uiso 0.696(19) 1 calc GR . P B 1
H26F H 0.573777 0.126640 0.170306 0.163 Uiso 0.696(19) 1 calc GR . P B 1
C7A C 0.2946(9) -0.0520(8) 0.736(4) 0.048(6) Uani 0.43(3) 1 d D U P A 2
C10A C 0.2609(10) -0.0699(13) 0.691(3) 0.081(12) Uani 0.43(3) 1 d D U P A 2
H10D H 0.250046 -0.056241 0.623951 0.121 Uiso 0.43(3) 1 calc GR . P A 2
H10E H 0.245471 -0.072291 0.764008 0.121 Uiso 0.43(3) 1 calc GR . P A 2
H10F H 0.266302 -0.092417 0.656403 0.121 Uiso 0.43(3) 1 calc GR . P A 2
C8A C 0.2835(10) -0.0208(10) 0.821(3) 0.050(5) Uani 0.43(3) 1 d D U P A 2
H8AA H 0.301023 -0.016093 0.885106 0.074 Uiso 0.43(3) 1 calc GR . P A 2
H8AB H 0.262055 -0.025975 0.864274 0.074 Uiso 0.43(3) 1 calc GR . P A 2
H8AC H 0.280467 -0.000816 0.765925 0.074 Uiso 0.43(3) 1 calc GR . P A 2
C9A C 0.3134(10) -0.0775(10) 0.827(5) 0.043(6) Uani 0.43(3) 1 d D U P A 2
H9AA H 0.322669 -0.096267 0.776182 0.064 Uiso 0.43(3) 1 calc GR . P A 2
H9AB H 0.297393 -0.086504 0.890558 0.064 Uiso 0.43(3) 1 calc GR . P A 2
H9AC H 0.331918 -0.065795 0.871407 0.064 Uiso 0.43(3) 1 calc GR . P A 2

loop_
_atom_site_aniso_label
_atom_site_aniso_U_11
_atom_site_aniso_U_22
_atom_site_aniso_U_33
_atom_site_aniso_U_23
_atom_site_aniso_U_13
_atom_site_aniso_U_12
Co1 0.0447(9) 0.0291(8) 0.0382(8) -0.0029(8) 0.0004(8) -0.0038(7)
O1 0.032(4) 0.045(4) 0.035(4) -0.009(4) 0.002(4) -0.006(3)
O2 0.050(4) 0.037(4) 0.016(3) 0.000(3) -0.001(3) -0.011(3)
N1 0.026(5) 0.047(6) 0.024(4) -0.002(4) 0.007(4) 0.001(4)
N2 0.035(5) 0.050(5) 0.033(5) 0.008(5) -0.001(4) -0.001(4)
N3 0.034(5) 0.025(5) 0.035(4) -0.007(4) 0.002(4) 0.009(3)
N4 0.031(5) 0.028(5) 0.044(5) 0.004(4) 0.004(4) 0.011(3)
N5 0.037(5) 0.049(5) 0.028(4) 0.002(5) -0.001(4) -0.004(4)
N6 0.038(5) 0.027(5) 0.035(4) -0.008(4) 0.003(4) 0.004(4)
C1 0.023(5) 0.050(7) 0.025(5) -0.012(5) 0.005(4) -0.005(4)
C2 0.043(7) 0.076(8) 0.024(4) -0.006(5) 0.002(4) -0.032(6)
C3 0.048(7) 0.065(8) 0.034(5) -0.008(6) -0.006(5) -0.028(5)
C4 0.040(6) 0.075(8) 0.028(5) -0.007(5) 0.001(5) -0.026(6)
C5 0.035(6) 0.063(8) 0.025(5) -0.007(5) -0.003(5) -0.013(5)
C6 0.029(6) 0.051(7) 0.026(5) 0.002(5) 0.002(4) 0.003(4)
C7 0.045(11) 0.065(13) 0.038(10) 0.010(9) 0.005(8) -0.017(8)
C8 0.059(9) 0.070(11) 0.020(6) 0.013(9) 0.008(6) -0.005(10)
C9 0.044(16) 0.052(8) 0.033(8) 0.001(6) 0.017(13) -0.014(11)
C10 0.058(15) 0.058(15) 0.059(15) 0.016(12) 0.007(12) -0.024(11)
C11 0.040(6) 0.099(8) 0.021(5) -0.031(6) 0.000(5) -0.017(6)
C12 0.099(11) 0.116(9) 0.041(8) -0.040(8) -0.035(8) 0.030(8)
C13 0.068(7) 0.092(10) 0.037(7) -0.011(8) -0.005(7) 0.013(7)
C14 0.097(12) 0.195(17) 0.029(7) 0.009(9) 0.010(8) -0.044(12)
C15 0.028(5) 0.034(5) 0.035(5) -0.004(5) -0.001(5) 0.012(4)
C16 0.019(5) 0.043(6) 0.035(5) 0.008(5) 0.001(4) 0.006(4)
C17 0.035(6) 0.043(6) 0.037(5) 0.005(5) 0.011(5) -0.003(4)
C18 0.040(6) 0.036(6) 0.031(5) 0.001(5) 0.000(4) -0.002(4)
C19 0.047(6) 0.040(6) 0.025(5) -0.008(4) 0.003(4) -0.012(5)
C20 0.045(7) 0.061(8) 0.026(5) -0.008(5) 0.009(5) -0.027(5)
C21 0.059(7) 0.058(8) 0.045(5) -0.011(5) 0.021(5) -0.032(6)
C22 0.032(6) 0.039(6) 0.054(5) -0.008(6) 0.012(6) -0.017(4)
C23 0.031(6) 0.030(6) 0.037(5) -0.008(5) -0.001(4) -0.001(4)
C24 0.033(6) 0.043(6) 0.021(4) -0.005(4) 0.002(4) 0.000(4)
C25 0.067(10) 0.047(10) 0.041(8) -0.006(7) 0.018(8) -0.026(8)
C26A 0.09(4) 0.11(3) 0.08(3) -0.02(3) 0.05(3) -0.02(3)
C27 0.111(18) 0.123(16) 0.068(15) 0.042(13) 0.037(16) 0.026(15)
C28 0.070(10) 0.085(15) 0.062(13) 0.015(12) 0.016(10) -0.009(10)
C29 0.061(7) 0.027(6) 0.039(6) 0.005(5) -0.012(5) -0.008(4)
C30 0.070(8) 0.046(7) 0.062(8) 0.009(6) -0.036(6) -0.022(6)
C31 0.108(10) 0.023(6) 0.042(7) -0.012(5) -0.005(6) 0.001(6)
C32 0.100(11) 0.040(7) 0.074(9) 0.006(7) -0.047(8) 0.008(7)
Co2 0.0251(7) 0.0273(8) 0.0150(6) -0.0015(7) 0.0021(7) 0.0020(6)
O3 0.028(4) 0.031(4) 0.019(3) 0.009(3) 0.003(3) -0.005(3)
O4 0.025(3) 0.028(3) 0.019(3) -0.004(3) -0.009(3) 0.002(3)
N7 0.027(5) 0.028(4) 0.017(4) -0.003(3) -0.010(4) -0.004(4)
N8 0.046(5) 0.032(4) 0.017(4) -0.004(3) -0.003(4) -0.012(4)
N9 0.019(4) 0.025(4) 0.019(4) 0.004(3) -0.004(3) 0.004(3)
N10 0.013(4) 0.032(4) 0.016(3) -0.008(3) -0.003(3) 0.003(3)
N11 0.037(5) 0.033(4) 0.013(4) -0.003(3) 0.000(4) -0.003(4)
N12 0.029(5) 0.031(4) 0.013(4) 0.002(3) 0.006(4) 0.003(4)
C33 0.029(6) 0.036(5) 0.005(4) 0.001(4) 0.003(4) 0.001(4)
C34 0.049(6) 0.025(5) 0.014(4) -0.004(4) 0.009(4) -0.001(5)
C35 0.073(8) 0.026(5) 0.026(4) 0.004(4) 0.007(6) -0.004(5)
C36 0.081(8) 0.024(5) 0.020(4) 0.009(4) 0.010(5) -0.007(5)
C37 0.072(8) 0.016(5) 0.012(4) 0.001(4) 0.013(5) 0.005(5)
C38 0.041(6) 0.020(4) 0.011(4) -0.002(3) -0.002(4) 0.000(4)
C39 0.101(8) 0.021(5) 0.014(5) -0.002(4) 0.000(5) 0.006(5)
C40 0.102(9) 0.053(8) 0.030(6) -0.021(6) 0.000(6) 0.025(7)
C41 0.077(8) 0.041(7) 0.026(6) -0.006(5) -0.005(5) -0.031(6)
C42 0.240(19) 0.029(7) 0.020(6) -0.002(5) -0.019(9) -0.022(9)
C43 0.111(9) 0.042(7) 0.016(5) 0.002(5) 0.016(7) 0.005(6)
C44 0.147(12) 0.105(12) 0.036(8) 0.039(8) -0.005(9) -0.048(10)
C45 0.123(11) 0.139(14) 0.031(7) 0.027(9) -0.009(9) 0.033(9)
C46 0.132(10) 0.074(8) 0.024(5) 0.006(5) -0.010(7) 0.004(7)
C47 0.014(4) 0.034(4) 0.019(4) 0.002(4) 0.007(5) 0.004(3)
C48 0.028(6) 0.026(4) 0.023(4) -0.005(4) -0.006(4) -0.001(4)
C49 0.048(6) 0.025(4) 0.006(4) -0.002(4) -0.004(5) -0.006(4)
C50 0.036(6) 0.025(4) 0.016(4) 0.007(4) -0.005(4) 0.006(4)
C51 0.036(6) 0.027(5) 0.021(4) -0.002(4) -0.002(4) -0.002(4)
C52 0.032(6) 0.029(5) 0.017(4) 0.008(4) 0.007(5) 0.004(4)
C53 0.051(7) 0.028(5) 0.025(5) -0.001(4) -0.008(5) -0.003(5)
C54 0.075(8) 0.024(5) 0.021(4) -0.003(4) 0.001(5) 0.011(5)
C55 0.048(7) 0.029(5) 0.021(4) -0.007(4) -0.002(5) 0.005(5)
C56 0.024(5) 0.033(5) 0.012(4) -0.005(4) -0.001(4) -0.003(4)
C57 0.066(7) 0.035(6) 0.026(5) 0.002(5) 0.007(6) -0.008(5)
C58 0.132(12) 0.035(7) 0.024(6) -0.002(5) -0.005(7) -0.004(7)
C59 0.088(8) 0.038(6) 0.015(5) -0.005(5) -0.001(6) -0.008(5)
C60 0.080(7) 0.049(7) 0.047(7) -0.020(7) 0.016(7) -0.003(5)
C61 0.055(6) 0.043(5) 0.019(5) -0.001(5) -0.006(5) 0.005(5)
C62 0.072(8) 0.041(6) 0.035(7) 0.015(5) -0.011(6) -0.002(6)
C63 0.053(7) 0.048(7) 0.050(7) 0.010(6) 0.013(6) -0.013(6)
C64 0.057(7) 0.043(7) 0.037(6) 0.007(6) -0.006(5) 0.009(5)
C25A 0.09(2) 0.08(2) 0.050(11) 0.003(14) 0.028(14) -0.014(17)
C28A 0.11(3) 0.09(2) 0.05(3) 0.01(2) 0.06(3) -0.02(2)
C27A 0.11(2) 0.12(4) 0.08(3) 0.04(3) 0.02(2) -0.01(2)
C26 0.12(2) 0.129(17) 0.073(16) -0.061(15) 0.058(18) -0.074(17)
C7A 0.041(12) 0.075(15) 0.030(10) 0.000(10) 0.005(9) -0.019(11)
C10A 0.08(2) 0.13(3) 0.032(16) 0.031(19) -0.007(15) -0.07(2)
C8A 0.059(9) 0.070(11) 0.020(6) 0.013(9) 0.008(6) -0.005(10)
C9A 0.044(16) 0.052(8) 0.033(8) 0.001(6) 0.017(13) -0.014(11)

loop_
_atom_type_symbol
_atom_type_description
_atom_type_scat_dispersion_real
_atom_type_scat_dispersion_imag
_atom_type_scat_source
C C 0.0033 0.0016 'International Tables Vol C Tables 4.2.6.8 and 6.1.1.4'
H H 0.0000 0.0000 'International Tables Vol C Tables 4.2.6.8 and 6.1.1.4'
Co Co 0.3494 0.9721 'International Tables Vol C Tables 4.2.6.8 and 6.1.1.4'
N N 0.0061 0.0033 'International Tables Vol C Tables 4.2.6.8 and 6.1.1.4'
O O 0.0106 0.0060 'International Tables Vol C Tables 4.2.6.8 and 6.1.1.4'

loop_
_geom_angle_atom_site_label_1
_geom_angle_atom_site_label_2
_geom_angle_atom_site_label_3
_geom_angle
_geom_angle_site_symmetry_1
_geom_angle_site_symmetry_3
_geom_angle_publ_flag
O1 Co1 N3 165.1(3) 7_556 7_556 ?
O1 Co1 N4 89.4(3) 7_556 . ?
O2 Co1 O1 90.7(3) . 7_556 ?
O2 Co1 N3 89.7(3) . 7_556 ?
O2 Co1 N4 164.6(3) . . ?
N1 Co1 O1 84.0(3) 7_556 7_556 ?
N1 Co1 O2 90.1(3) 7_556 . ?
N1 Co1 N3 81.1(4) 7_556 7_556 ?
N1 Co1 N4 105.2(4) 7_556 . ?
N1 Co1 N6 173.8(4) 7_556 . ?
N3 Co1 N4 94.2(3) 7_556 . ?
N6 Co1 O1 91.4(3) . 7_556 ?
N6 Co1 O2 85.7(3) . . ?
N6 Co1 N3 103.4(4) . 7_556 ?
N6 Co1 N4 78.9(4) . . ?
C1 O1 Co1 111.6(6) . 8_546 ?
C24 O2 Co1 113.3(6) . . ?
N2 N1 Co1 122.9(7) . 8_546 ?
N2 N1 C6 121.3(8) . . ?
C6 N1 Co1 115.2(7) . 8_546 ?
N1 N2 C16 108.3(8) . . ?
C15 N3 Co1 136.1(7) . 8_546 ?
C15 N3 C16 114.0(9) . . ?
C16 N3 Co1 109.9(7) . 8_546 ?
C15 N4 Co1 134.7(8) . . ?
C15 N4 C18 116.8(9) . . ?
C18 N4 Co1 108.5(7) . . ?
N6 N5 C18 107.1(9) . . ?
N5 N6 Co1 125.2(7) . . ?
N5 N6 C19 122.9(8) . . ?
C19 N6 Co1 111.3(6) . . ?
O1 C1 C2 125.0(9) . . ?
O1 C1 C6 116.5(9) . . ?
C6 C1 C2 118.5(9) . . ?
C1 C2 C7 120.0(11) . . ?
C3 C2 C1 115.2(9) . . ?
C3 C2 C7 124.6(11) . . ?
C3 C2 C7A 128.0(14) . . ?
C7A C2 C1 115.2(13) . . ?
C2 C3 H3 116.5 . . ?
C2 C3 C4 127.0(10) . . ?
C4 C3 H3 116.5 . . ?
C3 C4 C11 118.9(9) . . ?
C5 C4 C3 119.2(10) . . ?
C5 C4 C11 121.8(10) . . ?
C4 C5 H5 120.9 . . ?
C4 C5 C6 118.2(10) . . ?
C6 C5 H5 120.9 . . ?
N1 C6 C1 112.4(8) . . ?
N1 C6 C5 126.1(9) . . ?
C1 C6 C5 121.5(9) . . ?
C8 C7 C2 101.5(17) . . ?
C9 C7 C2 108(2) . . ?
C9 C7 C8 111.6(14) . . ?
C9 C7 C10 111.8(14) . . ?
C10 C7 C2 112(2) . . ?
C10 C7 C8 111.8(15) . . ?
C7 C8 H8A 109.5 . . ?
C7 C8 H8B 109.5 . . ?
C7 C8 H8C 109.5 . . ?
H8A C8 H8B 109.5 . . ?
H8A C8 H8C 109.5 . . ?
H8B C8 H8C 109.5 . . ?
C7 C9 H9A 109.5 . . ?
C7 C9 H9B 109.5 . . ?
C7 C9 H9C 109.5 . . ?
H9A C9 H9B 109.5 . . ?
H9A C9 H9C 109.5 . . ?
H9B C9 H9C 109.5 . . ?
C7 C10 H10A 109.5 . . ?
C7 C10 H10B 109.5 . . ?
C7 C10 H10C 109.5 . . ?
H10A C10 H10B 109.5 . . ?
H10A C10 H10C 109.5 . . ?
H10B C10 H10C 109.5 . . ?
C4 C11 C12 107.2(10) . . ?
C13 C11 C4 111.4(10) . . ?
C13 C11 C12 108.8(10) . . ?
C13 C11 C14 105.8(12) . . ?
C14 C11 C4 111.0(9) . . ?
C14 C11 C12 112.7(11) . . ?
C11 C12 H12A 109.5 . . ?
C11 C12 H12B 109.5 . . ?
C11 C12 H12C 109.5 . . ?
H12A C12 H12B 109.5 . . ?
H12A C12 H12C 109.5 . . ?
H12B C12 H12C 109.5 . . ?
C11 C13 H13A 109.5 . . ?
C11 C13 H13B 109.5 . . ?
C11 C13 H13C 109.5 . . ?
H13A C13 H13B 109.5 . . ?
H13A C13 H13C 109.5 . . ?
H13B C13 H13C 109.5 . . ?
C11 C14 H14A 109.5 . . ?
C11 C14 H14B 109.5 . . ?
C11 C14 H14C 109.5 . . ?
H14A C14 H14B 109.5 . . ?
H14A C14 H14C 109.5 . . ?
H14B C14 H14C 109.5 . . ?
N3 C15 H15 116.2 . . ?
N4 C15 N3 127.6(10) . . ?
N4 C15 H15 116.2 . . ?
N2 C16 N3 117.6(9) . . ?
C17 C16 N2 118.8(9) . . ?
C17 C16 N3 123.6(10) . . ?
C16 C17 H17 121.8 . . ?
C16 C17 C18 116.5(10) . . ?
C18 C17 H17 121.8 . . ?
N4 C18 N5 119.8(9) . . ?
N4 C18 C17 121.4(10) . . ?
N5 C18 C17 118.7(9) . . ?
N6 C19 C24 112.1(8) . . ?
C20 C19 N6 122.4(9) . . ?
C20 C19 C24 125.5(10) . . ?
C19 C20 H20 121.4 . . ?
C21 C20 C19 117.1(10) . . ?
C21 C20 H20 121.4 . . ?
C20 C21 C22 118.9(9) . . ?
C20 C21 C25 122.0(10) . . ?
C20 C21 C25A 114.2(15) . . ?
C22 C21 C25 118.7(10) . . ?
C22 C21 C25A 124.7(15) . . ?
C21 C22 H22 117.1 . . ?
C23 C22 C21 125.7(9) . . ?
C23 C22 H22 117.1 . . ?
C22 C23 C24 117.5(9) . . ?
C22 C23 C29 126.2(9) . . ?
C24 C23 C29 116.2(9) . . ?
O2 C24 C19 117.2(9) . . ?
O2 C24 C23 127.6(9) . . ?
C19 C24 C23 115.2(9) . . ?
C27 C25 C21 105.2(13) . . ?
C27 C25 C26 109.5(9) . . ?
C28 C25 C21 113.0(13) . . ?
C28 C25 C27 109.9(9) . . ?
C28 C25 C26 110.1(9) . . ?
C26 C25 C21 109.0(16) . . ?
H26A C26A H26B 109.5 . . ?
H26A C26A H26C 109.5 . . ?
H26B C26A H26C 109.5 . . ?
C25A C26A H26A 109.5 . . ?
C25A C26A H26B 109.5 . . ?
C25A C26A H26C 109.5 . . ?
C25 C27 H27A 109.5 . . ?
C25 C27 H27B 109.5 . . ?
C25 C27 H27C 109.5 . . ?
H27A C27 H27B 109.5 . . ?
H27A C27 H27C 109.5 . . ?
H27B C27 H27C 109.5 . . ?
C25 C28 H28A 109.5 . . ?
C25 C28 H28B 109.5 . . ?
C25 C28 H28C 109.5 . . ?
H28A C28 H28B 109.5 . . ?
H28A C28 H28C 109.5 . . ?
H28B C28 H28C 109.5 . . ?
C23 C29 C30 111.0(9) . . ?
C31 C29 C23 110.4(9) . . ?
C31 C29 C30 108.3(9) . . ?
C31 C29 C32 114.0(11) . . ?
C32 C29 C23 108.6(9) . . ?
C32 C29 C30 104.3(10) . . ?
C29 C30 H30A 109.5 . . ?
C29 C30 H30B 109.5 . . ?
C29 C30 H30C 109.5 . . ?
H30A C30 H30B 109.5 . . ?
H30A C30 H30C 109.5 . . ?
H30B C30 H30C 109.5 . . ?
C29 C31 H31A 109.5 . . ?
C29 C31 H31B 109.5 . . ?
C29 C31 H31C 109.5 . . ?
H31A C31 H31B 109.5 . . ?
H31A C31 H31C 109.5 . . ?
H31B C31 H31C 109.5 . . ?
C29 C32 H32A 109.5 . . ?
C29 C32 H32B 109.5 . . ?
C29 C32 H32C 109.5 . . ?
H32A C32 H32B 109.5 . . ?
H32A C32 H32C 109.5 . . ?
H32B C32 H32C 109.5 . . ?
O3 Co2 N9 164.4(3) 3_566 3_566 ?
O3 Co2 N10 89.6(3) 3_566 . ?
O4 Co2 O3 90.1(3) . 3_566 ?
O4 Co2 N9 89.9(3) . 3_566 ?
O4 Co2 N10 165.6(3) . . ?
N7 Co2 O3 83.8(3) 3_566 3_566 ?
N7 Co2 O4 88.8(3) 3_566 . ?
N7 Co2 N9 80.6(3) 3_566 3_566 ?
N7 Co2 N10 105.5(3) 3_566 . ?
N9 Co2 N10 94.3(3) 3_566 . ?
N12 Co2 O3 92.0(3) . 3_566 ?
N12 Co2 O4 85.9(3) . . ?
N12 Co2 N7 173.3(3) . 3_566 ?
N12 Co2 N9 103.5(3) . 3_566 ?
N12 Co2 N10 79.7(3) . . ?
C33 O3 Co2 112.8(6) . 4_656 ?
C56 O4 Co2 109.5(5) . . ?
N8 N7 Co2 122.4(6) . 4_656 ?
N8 N7 C38 122.4(7) . . ?
C38 N7 Co2 114.6(6) . 4_656 ?
N7 N8 C48 109.5(8) . . ?
C47 N9 Co2 135.5(6) . 4_656 ?
C47 N9 C48 113.2(8) . . ?
C48 N9 Co2 111.3(6) . 4_656 ?
C47 N10 Co2 132.7(6) . . ?
C47 N10 C50 117.0(8) . . ?
C50 N10 Co2 110.2(6) . . ?
N12 N11 C50 109.1(7) . . ?
N11 N12 Co2 123.3(6) . . ?
N11 N12 C51 123.0(7) . . ?
C51 N12 Co2 112.4(6) . . ?
O3 C33 C34 124.5(8) . . ?
O3 C33 C38 117.6(8) . . ?
C38 C33 C34 118.0(8) . . ?
C33 C34 C39 119.8(8) . . ?
C35 C34 C33 116.7(8) . . ?
C35 C34 C39 123.4(9) . . ?
C34 C35 H35 117.5 . . ?
C34 C35 C36 125.1(9) . . ?
C36 C35 H35 117.5 . . ?
C35 C36 C43 118.8(9) . . ?
C37 C36 C35 117.5(9) . . ?
C37 C36 C43 123.6(9) . . ?
C36 C37 H37 120.3 . . ?
C38 C37 C36 119.3(9) . . ?
C38 C37 H37 120.3 . . ?
N7 C38 C33 111.1(7) . . ?
N7 C38 C37 125.4(8) . . ?
C37 C38 C33 123.4(8) . . ?
C34 C39 C40 109.0(9) . . ?
C34 C39 C42 110.0(9) . . ?
C41 C39 C34 108.6(9) . . ?
C41 C39 C40 109.7(9) . . ?
C41 C39 C42 108.5(11) . . ?
C42 C39 C40 111.0(11) . . ?
C39 C40 H40A 109.5 . . ?
C39 C40 H40B 109.5 . . ?
C39 C40 H40C 109.5 . . ?
H40A C40 H40B 109.5 . . ?
H40A C40 H40C 109.5 . . ?
H40B C40 H40C 109.5 . . ?
C39 C41 H41A 109.5 . . ?
C39 C41 H41B 109.5 . . ?
C39 C41 H41C 109.5 . . ?
H41A C41 H41B 109.5 . . ?
H41A C41 H41C 109.5 . . ?
H41B C41 H41C 109.5 . . ?
C39 C42 H42A 109.5 . . ?
C39 C42 H42B 109.5 . . ?
C39 C42 H42C 109.5 . . ?
H42A C42 H42B 109.5 . . ?
H42A C42 H42C 109.5 . . ?
H42B C42 H42C 109.5 . . ?
C36 C43 C45 106.9(10) . . ?
C36 C43 C46 109.8(9) . . ?
C44 C43 C36 111.8(11) . . ?
C44 C43 C45 109.9(12) . . ?
C44 C43 C46 110.1(11) . . ?
C45 C43 C46 108.3(12) . . ?
C43 C44 H44A 109.5 . . ?
C43 C44 H44B 109.5 . . ?
C43 C44 H44C 109.5 . . ?
H44A C44 H44B 109.5 . . ?
H44A C44 H44C 109.5 . . ?
H44B C44 H44C 109.5 . . ?
C43 C45 H45A 109.5 . . ?
C43 C45 H45B 109.5 . . ?
C43 C45 H45C 109.5 . . ?
H45A C45 H45B 109.5 . . ?
H45A C45 H45C 109.5 . . ?
H45B C45 H45C 109.5 . . ?
C43 C46 H46A 109.5 . . ?
C43 C46 H46B 109.5 . . ?
C43 C46 H46C 109.5 . . ?
H46A C46 H46B 109.5 . . ?
H46A C46 H46C 109.5 . . ?
H46B C46 H46C 109.5 . . ?
N9 C47 H47 116.9 . . ?
N10 C47 N9 126.2(9) . . ?
N10 C47 H47 116.9 . . ?
N8 C48 N9 115.8(8) . . ?
C49 C48 N8 121.3(8) . . ?
C49 C48 N9 122.8(9) . . ?
C48 C49 H49 120.5 . . ?
C48 C49 C50 119.1(9) . . ?
C50 C49 H49 120.5 . . ?
N10 C50 N11 117.3(8) . . ?
C49 C50 N10 121.6(9) . . ?
C49 C50 N11 121.1(8) . . ?
N12 C51 C52 123.1(8) . . ?
C56 C51 N12 112.5(8) . . ?
C56 C51 C52 124.3(9) . . ?
C51 C52 H52 121.4 . . ?
C53 C52 C51 117.2(9) . . ?
C53 C52 H52 121.4 . . ?
C52 C53 C54 118.7(9) . . ?
C52 C53 C57 121.7(9) . . ?
C54 C53 C57 119.5(8) . . ?
C53 C54 H54 117.4 . . ?
C55 C54 C53 125.1(9) . . ?
C55 C54 H54 117.4 . . ?
C54 C55 C56 115.3(9) . . ?
C54 C55 C61 123.9(9) . . ?
C56 C55 C61 120.9(8) . . ?
O4 C56 C51 118.9(8) . . ?
O4 C56 C55 121.7(8) . . ?
C51 C56 C55 119.3(8) . . ?
C53 C57 C59 109.5(8) . . ?
C58 C57 C53 112.7(9) . . ?
C58 C57 C59 107.7(9) . . ?
C60 C57 C53 110.8(9) . . ?
C60 C57 C58 110.8(10) . . ?
C60 C57 C59 105.0(9) . . ?
C57 C58 H58A 109.5 . . ?
C57 C58 H58B 109.5 . . ?
C57 C58 H58C 109.5 . . ?
H58A C58 H58B 109.5 . . ?
H58A C58 H58C 109.5 . . ?
H58B C58 H58C 109.5 . . ?
C57 C59 H59A 109.5 . . ?
C57 C59 H59B 109.5 . . ?
C57 C59 H59C 109.5 . . ?
H59A C59 H59B 109.5 . . ?
H59A C59 H59C 109.5 . . ?
H59B C59 H59C 109.5 . . ?
C57 C60 H60A 109.5 . . ?
C57 C60 H60B 109.5 . . ?
C57 C60 H60C 109.5 . . ?
H60A C60 H60B 109.5 . . ?
H60A C60 H60C 109.5 . . ?
H60B C60 H60C 109.5 . . ?
C62 C61 C55 112.3(8) . . ?
C62 C61 C63 109.3(9) . . ?
C63 C61 C55 109.7(9) . . ?
C64 C61 C55 108.8(9) . . ?
C64 C61 C62 105.6(8) . . ?
C64 C61 C63 111.2(9) . . ?
C61 C62 H62A 109.5 . . ?
C61 C62 H62B 109.5 . . ?
C61 C62 H62C 109.5 . . ?
H62A C62 H62B 109.5 . . ?
H62A C62 H62C 109.5 . . ?
H62B C62 H62C 109.5 . . ?
C61 C63 H63A 109.5 . . ?
C61 C63 H63B 109.5 . . ?
C61 C63 H63C 109.5 . . ?
H63A C63 H63B 109.5 . . ?
H63A C63 H63C 109.5 . . ?
H63B C63 H63C 109.5 . . ?
C61 C64 H64A 109.5 . . ?
C61 C64 H64B 109.5 . . ?
C61 C64 H64C 109.5 . . ?
H64A C64 H64B 109.5 . . ?
H64A C64 H64C 109.5 . . ?
H64B C64 H64C 109.5 . . ?
C26A C25A C21 106(4) . . ?
C26A C25A C28A 109.6(12) . . ?
C26A C25A C27A 109.3(12) . . ?
C28A C25A C21 112(3) . . ?
C28A C25A C27A 109.4(12) . . ?
C27A C25A C21 111(3) . . ?
C25A C28A H28D 109.5 . . ?
C25A C28A H28E 109.5 . . ?
C25A C28A H28F 109.5 . . ?
H28D C28A H28E 109.5 . . ?
H28D C28A H28F 109.5 . . ?
H28E C28A H28F 109.5 . . ?
C25A C27A H27D 109.5 . . ?
C25A C27A H27E 109.5 . . ?
C25A C27A H27F 109.5 . . ?
H27D C27A H27E 109.5 . . ?
H27D C27A H27F 109.5 . . ?
H27E C27A H27F 109.5 . . ?
C25 C26 H26D 109.5 . . ?
C25 C26 H26E 109.5 . . ?
C25 C26 H26F 109.5 . . ?
H26D C26 H26E 109.5 . . ?
H26D C26 H26F 109.5 . . ?
H26E C26 H26F 109.5 . . ?
C2 C7A C10A 109(2) . . ?
C2 C7A C8A 113(2) . . ?
C2 C7A C9A 114(3) . . ?
C10A C7A C8A 106.6(19) . . ?
C9A C7A C10A 106.9(19) . . ?
C9A C7A C8A 107.1(19) . . ?
C7A C10A H10D 109.5 . . ?
C7A C10A H10E 109.5 . . ?
C7A C10A H10F 109.5 . . ?
H10D C10A H10E 109.5 . . ?
H10D C10A H10F 109.5 . . ?
H10E C10A H10F 109.5 . . ?
C7A C8A H8AA 109.5 . . ?
C7A C8A H8AB 109.5 . . ?
C7A C8A H8AC 109.5 . . ?
H8AA C8A H8AB 109.5 . . ?
H8AA C8A H8AC 109.5 . . ?
H8AB C8A H8AC 109.5 . . ?
C7A C9A H9AA 109.5 . . ?
C7A C9A H9AB 109.5 . . ?
C7A C9A H9AC 109.5 . . ?
H9AA C9A H9AB 109.5 . . ?
H9AA C9A H9AC 109.5 . . ?
H9AB C9A H9AC 109.5 . . ?

loop_
_geom_bond_atom_site_label_1
_geom_bond_atom_site_label_2
_geom_bond_distance
_geom_bond_site_symmetry_2
_geom_bond_publ_flag
Co1 O1 1.901(6) 7_556 ?
Co1 O2 1.898(6) . ?
Co1 N1 1.856(8) 7_556 ?
Co1 N3 1.944(9) 7_556 ?
Co1 N4 1.965(9) . ?
Co1 N6 1.859(8) . ?
O1 C1 1.306(11) . ?
O2 C24 1.271(12) . ?
N1 N2 1.305(11) . ?
N1 C6 1.311(13) . ?
N2 C16 1.406(13) . ?
N3 C15 1.353(12) . ?
N3 C16 1.415(12) . ?
N4 C15 1.313(12) . ?
N4 C18 1.371(13) . ?
N5 N6 1.239(11) . ?
N5 C18 1.384(13) . ?
N6 C19 1.425(13) . ?
C1 C2 1.459(14) . ?
C1 C6 1.430(13) . ?
C2 C3 1.371(15) . ?
C2 C7 1.61(4) . ?
C2 C7A 1.46(5) . ?
C3 H3 0.9500 . ?
C3 C4 1.396(15) . ?
C4 C5 1.361(14) . ?
C4 C11 1.551(15) . ?
C5 H5 0.9500 . ?
C5 C6 1.453(14) . ?
C7 C8 1.510(19) . ?
C7 C9 1.500(19) . ?
C7 C10 1.503(19) . ?
C8 H8A 0.9800 . ?
C8 H8B 0.9800 . ?
C8 H8C 0.9800 . ?
C9 H9A 0.9800 . ?
C9 H9B 0.9800 . ?
C9 H9C 0.9800 . ?
C10 H10A 0.9800 . ?
C10 H10B 0.9800 . ?
C10 H10C 0.9800 . ?
C11 C12 1.551(18) . ?
C11 C13 1.521(15) . ?
C11 C14 1.541(18) . ?
C12 H12A 0.9800 . ?
C12 H12B 0.9800 . ?
C12 H12C 0.9800 . ?
C13 H13A 0.9800 . ?
C13 H13B 0.9800 . ?
C13 H13C 0.9800 . ?
C14 H14A 0.9800 . ?
C14 H14B 0.9800 . ?
C14 H14C 0.9800 . ?
C15 H15 0.9500 . ?
C16 C17 1.337(13) . ?
C17 H17 0.9500 . ?
C17 C18 1.430(14) . ?
C19 C20 1.411(14) . ?
C19 C24 1.427(13) . ?
C20 H20 0.9500 . ?
C20 C21 1.376(14) . ?
C21 C22 1.406(15) . ?
C21 C25 1.542(14) . ?
C21 C25A 1.543(16) . ?
C22 H22 0.9500 . ?
C22 C23 1.367(16) . ?
C23 C24 1.459(14) . ?
C23 C29 1.528(15) . ?
C25 C27 1.530(14) . ?
C25 C28 1.526(13) . ?
C25 C26 1.532(14) . ?
C26A H26A 0.9800 . ?
C26A H26B 0.9800 . ?
C26A H26C 0.9800 . ?
C26A C25A 1.531(15) . ?
C27 H27A 0.9800 . ?
C27 H27B 0.9800 . ?
C27 H27C 0.9800 . ?
C28 H28A 0.9800 . ?
C28 H28B 0.9800 . ?
C28 H28C 0.9800 . ?
C29 C30 1.581(15) . ?
C29 C31 1.502(16) . ?
C29 C32 1.522(15) . ?
C30 H30A 0.9800 . ?
C30 H30B 0.9800 . ?
C30 H30C 0.9800 . ?
C31 H31A 0.9800 . ?
C31 H31B 0.9800 . ?
C31 H31C 0.9800 . ?
C32 H32A 0.9800 . ?
C32 H32B 0.9800 . ?
C32 H32C 0.9800 . ?
Co2 O3 1.887(6) 3_566 ?
Co2 O4 1.886(6) . ?
Co2 N7 1.866(7) 3_566 ?
Co2 N9 1.917(8) 3_566 ?
Co2 N10 1.956(8) . ?
Co2 N12 1.861(7) . ?
O3 C33 1.288(10) . ?
O4 C56 1.356(10) . ?
N7 N8 1.296(10) . ?
N7 C38 1.350(11) . ?
N8 C48 1.387(12) . ?
N9 C47 1.371(11) . ?
N9 C48 1.432(11) . ?
N10 C47 1.332(11) . ?
N10 C50 1.390(11) . ?
N11 N12 1.270(10) . ?
N11 C50 1.392(12) . ?
N12 C51 1.394(12) . ?
C33 C34 1.437(13) . ?
C33 C38 1.421(12) . ?
C34 C35 1.378(14) . ?
C34 C39 1.541(14) . ?
C35 H35 0.9500 . ?
C35 C36 1.423(15) . ?
C36 C37 1.387(13) . ?
C36 C43 1.531(15) . ?
C37 H37 0.9500 . ?
C37 C38 1.381(12) . ?
C39 C40 1.543(16) . ?
C39 C41 1.500(16) . ?
C39 C42 1.543(16) . ?
C40 H40A 0.9800 . ?
C40 H40B 0.9800 . ?
C40 H40C 0.9800 . ?
C41 H41A 0.9800 . ?
C41 H41B 0.9800 . ?
C41 H41C 0.9800 . ?
C42 H42A 0.9800 . ?
C42 H42B 0.9800 . ?
C42 H42C 0.9800 . ?
C43 C44 1.494(18) . ?
C43 C45 1.537(18) . ?
C43 C46 1.576(16) . ?
C44 H44A 0.9800 . ?
C44 H44B 0.9800 . ?
C44 H44C 0.9800 . ?
C45 H45A 0.9800 . ?
C45 H45B 0.9800 . ?
C45 H45C 0.9800 . ?
C46 H46A 0.9800 . ?
C46 H46B 0.9800 . ?
C46 H46C 0.9800 . ?
C47 H47 0.9500 . ?
C48 C49 1.341(12) . ?
C49 H49 0.9500 . ?
C49 C50 1.353(12) . ?
C51 C52 1.401(12) . ?
C51 C56 1.361(12) . ?
C52 H52 0.9500 . ?
C52 C53 1.359(13) . ?
C53 C54 1.423(13) . ?
C53 C57 1.542(12) . ?
C54 H54 0.9500 . ?
C54 C55 1.355(13) . ?
C55 C56 1.437(13) . ?
C55 C61 1.545(14) . ?
C57 C58 1.528(15) . ?
C57 C59 1.548(14) . ?
C57 C60 1.521(15) . ?
C58 H58A 0.9800 . ?
C58 H58B 0.9800 . ?
C58 H58C 0.9800 . ?
C59 H59A 0.9800 . ?
C59 H59B 0.9800 . ?
C59 H59C 0.9800 . ?
C60 H60A 0.9800 . ?
C60 H60B 0.9800 . ?
C60 H60C 0.9800 . ?
C61 C62 1.535(14) . ?
C61 C63 1.541(15) . ?
C61 C64 1.511(15) . ?
C62 H62A 0.9800 . ?
C62 H62B 0.9800 . ?
C62 H62C 0.9800 . ?
C63 H63A 0.9800 . ?
C63 H63B 0.9800 . ?
C63 H63C 0.9800 . ?
C64 H64A 0.9800 . ?
C64 H64B 0.9800 . ?
C64 H64C 0.9800 . ?
C25A C28A 1.531(15) . ?
C25A C27A 1.534(15) . ?
C28A H28D 0.9800 . ?
C28A H28E 0.9800 . ?
C28A H28F 0.9800 . ?
C27A H27D 0.9800 . ?
C27A H27E 0.9800 . ?
C27A H27F 0.9800 . ?
C26 H26D 0.9800 . ?
C26 H26E 0.9800 . ?
C26 H26F 0.9800 . ?
C7A C10A 1.58(3) . ?
C7A C8A 1.58(3) . ?
C7A C9A 1.57(3) . ?
C10A H10D 0.9800 . ?
C10A H10E 0.9800 . ?
C10A H10F 0.9800 . ?
C8A H8AA 0.9800 . ?
C8A H8AB 0.9800 . ?
C8A H8AC 0.9800 . ?
C9A H9AA 0.9800 . ?
C9A H9AB 0.9800 . ?
C9A H9AC 0.9800 . ?

loop_
_geom_torsion_atom_site_label_1
_geom_torsion_atom_site_label_2
_geom_torsion_atom_site_label_3
_geom_torsion_atom_site_label_4
_geom_torsion
_geom_torsion_site_symmetry_1
_geom_torsion_site_symmetry_2
_geom_torsion_site_symmetry_3
_geom_torsion_site_symmetry_4
_geom_torsion_publ_flag
Co1 O1 C1 C2 177.4(9) 8_546 . . . ?
Co1 O1 C1 C6 -0.6(11) 8_546 . . . ?
Co1 O2 C24 C19 -7.3(12) . . . . ?
Co1 O2 C24 C23 173.6(9) . . . . ?
Co1 N1 N2 C16 5.0(11) 8_546 . . . ?
Co1 N1 C6 C1 -5.4(12) 8_546 . . . ?
Co1 N1 C6 C5 174.8(9) 8_546 . . . ?
Co1 N3 C15 N4 179.9(7) 8_546 . . . ?
Co1 N3 C16 N2 -2.2(11) 8_546 . . . ?
Co1 N3 C16 C17 178.7(8) 8_546 . . . ?
Co1 N4 C15 N3 178.3(7) . . . . ?
Co1 N4 C18 N5 4.1(12) . . . . ?
Co1 N4 C18 C17 -177.4(8) . . . . ?
Co1 N6 C19 C20 -178.5(9) . . . . ?
Co1 N6 C19 C24 -1.9(11) . . . . ?
O1 Co1 O2 C24 -86.5(7) 7_556 . . . ?
O1 Co1 N6 N5 -82.2(8) 7_556 . . . ?
O1 Co1 N6 C19 89.2(7) 7_556 . . . ?
O1 C1 C2 C3 174.2(10) . . . . ?
O1 C1 C2 C7 -10.6(19) . . . . ?
O1 C1 C2 C7A 8(2) . . . . ?
O1 C1 C6 N1 3.9(14) . . . . ?
O1 C1 C6 C5 -176.3(10) . . . . ?
O2 Co1 N6 N5 -172.8(9) . . . . ?
O2 Co1 N6 C19 -1.4(7) . . . . ?
N1 Co1 O2 C24 -170.6(7) 7_556 . . . ?
N1 N2 C16 N3 -1.4(12) . . . . ?
N1 N2 C16 C17 177.7(9) . . . . ?
N2 N1 C6 C1 -176.5(9) . . . . ?
N2 N1 C6 C5 3.7(17) . . . . ?
N2 C16 C17 C18 -177.1(9) . . . . ?
N3 Co1 O2 C24 108.4(7) 7_556 . . . ?
N3 Co1 N6 N5 98.6(8) 7_556 . . . ?
N3 Co1 N6 C19 -90.0(7) 7_556 . . . ?
N3 C16 C17 C18 1.9(15) . . . . ?
N4 Co1 O2 C24 3.6(15) . . . . ?
N4 Co1 N6 N5 6.9(8) . . . . ?
N4 Co1 N6 C19 178.3(7) . . . . ?
N5 N6 C19 C20 -6.9(17) . . . . ?
N5 N6 C19 C24 169.7(9) . . . . ?
N6 Co1 O2 C24 4.9(7) . . . . ?
N6 N5 C18 N4 0.6(13) . . . . ?
N6 N5 C18 C17 -178.1(9) . . . . ?
N6 C19 C20 C21 175.7(11) . . . . ?
N6 C19 C24 O2 6.2(14) . . . . ?
N6 C19 C24 C23 -174.6(9) . . . . ?
C1 C2 C3 C4 7.4(19) . . . . ?
C1 C2 C7 C8 74.6(15) . . . . ?
C1 C2 C7 C9 -42.7(17) . . . . ?
C1 C2 C7 C10 -166.0(13) . . . . ?
C1 C2 C7A C10A 168.3(18) . . . . ?
C1 C2 C7A C8A 50(2) . . . . ?
C1 C2 C7A C9A -73(2) . . . . ?
C2 C1 C6 N1 -174.2(10) . . . . ?
C2 C1 C6 C5 5.6(16) . . . . ?
C2 C3 C4 C5 -4(2) . . . . ?
C2 C3 C4 C11 -179.0(12) . . . . ?
C3 C2 C7 C8 -110.7(16) . . . . ?
C3 C2 C7 C9 132.0(15) . . . . ?
C3 C2 C7 C10 9(2) . . . . ?
C3 C2 C7A C10A 4(3) . . . . ?
C3 C2 C7A C8A -114(2) . . . . ?
C3 C2 C7A C9A 123(2) . . . . ?
C3 C4 C5 C6 0.7(18) . . . . ?
C3 C4 C11 C12 -64.9(14) . . . . ?
C3 C4 C11 C13 54.0(16) . . . . ?
C3 C4 C11 C14 171.6(12) . . . . ?
C4 C5 C6 N1 177.9(11) . . . . ?
C4 C5 C6 C1 -1.9(17) . . . . ?
C5 C4 C11 C12 120.0(13) . . . . ?
C5 C4 C11 C13 -121.0(13) . . . . ?
C5 C4 C11 C14 -3.4(18) . . . . ?
C6 N1 N2 C16 175.4(9) . . . . ?
C6 C1 C2 C3 -7.8(16) . . . . ?
C6 C1 C2 C7 167.4(13) . . . . ?
C6 C1 C2 C7A -174.5(17) . . . . ?
C7 C2 C3 C4 -167.5(15) . . . . ?
C11 C4 C5 C6 175.7(11) . . . . ?
C15 N3 C16 N2 178.5(8) . . . . ?
C15 N3 C16 C17 -0.5(14) . . . . ?
C15 N4 C18 N5 -177.9(8) . . . . ?
C15 N4 C18 C17 0.7(14) . . . . ?
C16 N3 C15 N4 -1.1(14) . . . . ?
C16 C17 C18 N4 -2.0(15) . . . . ?
C16 C17 C18 N5 176.6(9) . . . . ?
C18 N4 C15 N3 1.0(14) . . . . ?
C18 N5 N6 Co1 -6.0(11) . . . . ?
C18 N5 N6 C19 -176.5(9) . . . . ?
C19 C20 C21 C22 -2.2(19) . . . . ?
C19 C20 C21 C25 170.3(12) . . . . ?
C19 C20 C21 C25A -166.3(19) . . . . ?
C20 C19 C24 O2 -177.3(11) . . . . ?
C20 C19 C24 C23 1.9(17) . . . . ?
C20 C21 C22 C23 3.6(19) . . . . ?
C20 C21 C25 C27 100.2(15) . . . . ?
C20 C21 C25 C28 -139.9(13) . . . . ?
C20 C21 C25 C26 -17.1(18) . . . . ?
C20 C21 C25A C26A -71(2) . . . . ?
C20 C21 C25A C28A 170(2) . . . . ?
C20 C21 C25A C27A 48(3) . . . . ?
C21 C22 C23 C24 -2.1(17) . . . . ?
C21 C22 C23 C29 179.0(11) . . . . ?
C22 C21 C25 C27 -87.3(15) . . . . ?
C22 C21 C25 C28 32.6(17) . . . . ?
C22 C21 C25 C26 155.4(13) . . . . ?
C22 C21 C25A C26A 126(2) . . . . ?
C22 C21 C25A C28A 7(3) . . . . ?
C22 C21 C25A C27A -115(2) . . . . ?
C22 C23 C24 O2 178.5(10) . . . . ?
C22 C23 C24 C19 -0.7(14) . . . . ?
C22 C23 C29 C30 0.3(15) . . . . ?
C22 C23 C29 C31 120.4(12) . . . . ?
C22 C23 C29 C32 -113.9(13) . . . . ?
C24 C19 C20 C21 -0.5(19) . . . . ?
C24 C23 C29 C30 -178.7(9) . . . . ?
C24 C23 C29 C31 -58.6(12) . . . . ?
C24 C23 C29 C32 67.1(13) . . . . ?
C25 C21 C22 C23 -169.1(12) . . . . ?
C29 C23 C24 O2 -2.5(16) . . . . ?
C29 C23 C24 C19 178.4(9) . . . . ?
Co2 O3 C33 C34 -177.8(7) 4_656 . . . ?
Co2 O3 C33 C38 1.3(10) 4_656 . . . ?
Co2 O4 C56 C51 -8.1(10) . . . . ?
Co2 O4 C56 C55 170.8(7) . . . . ?
Co2 N7 N8 C48 7.8(10) 4_656 . . . ?
Co2 N7 C38 C33 -2.6(10) 4_656 . . . ?
Co2 N7 C38 C37 179.7(9) 4_656 . . . ?
Co2 N9 C47 N10 178.7(6) 4_656 . . . ?
Co2 N9 C48 N8 0.5(10) 4_656 . . . ?
Co2 N9 C48 C49 177.9(7) 4_656 . . . ?
Co2 N10 C47 N9 177.5(6) . . . . ?
Co2 N10 C50 N11 2.0(10) . . . . ?
Co2 N10 C50 C49 -176.7(7) . . . . ?
Co2 N12 C51 C52 -174.5(8) . . . . ?
Co2 N12 C51 C56 2.5(10) . . . . ?
O3 Co2 O4 C56 -84.7(6) 3_566 . . . ?
O3 Co2 N12 N11 -83.1(8) 3_566 . . . ?
O3 Co2 N12 C51 84.4(6) 3_566 . . . ?
O3 C33 C34 C35 -179.0(9) . . . . ?
O3 C33 C34 C39 -3.0(15) . . . . ?
O3 C33 C38 N7 0.9(12) . . . . ?
O3 C33 C38 C37 178.5(9) . . . . ?
O4 Co2 N12 N11 -173.0(8) . . . . ?
O4 Co2 N12 C51 -5.5(6) . . . . ?
N7 Co2 O4 C56 -168.5(6) 3_566 . . . ?
N7 N8 C48 N9 -4.9(11) . . . . ?
N7 N8 C48 C49 177.6(9) . . . . ?
N8 N7 C38 C33 -173.9(8) . . . . ?
N8 N7 C38 C37 8.5(16) . . . . ?
N8 C48 C49 C50 -177.7(9) . . . . ?
N9 Co2 O4 C56 110.9(6) 3_566 . . . ?
N9 Co2 N12 N11 98.1(8) 3_566 . . . ?
N9 Co2 N12 C51 -94.4(7) 3_566 . . . ?
N9 C48 C49 C50 5.0(15) . . . . ?
N10 Co2 O4 C56 3.9(14) . . . . ?
N10 Co2 N12 N11 6.1(7) . . . . ?
N10 Co2 N12 C51 173.6(7) . . . . ?
N11 N12 C51 C52 -7.0(15) . . . . ?
N11 N12 C51 C56 170.0(9) . . . . ?
N12 Co2 O4 C56 7.3(6) . . . . ?
N12 N11 C50 N10 2.3(12) . . . . ?
N12 N11 C50 C49 -179.0(9) . . . . ?
N12 C51 C52 C53 173.2(9) . . . . ?
N12 C51 C56 O4 3.8(13) . . . . ?
N12 C51 C56 C55 -175.1(8) . . . . ?
C33 C34 C35 C36 -1.3(16) . . . . ?
C33 C34 C39 C40 -58.6(12) . . . . ?
C33 C34 C39 C41 60.9(13) . . . . ?
C33 C34 C39 C42 179.5(11) . . . . ?
C34 C33 C38 N7 -180.0(8) . . . . ?
C34 C33 C38 C37 -2.3(15) . . . . ?
C34 C35 C36 C37 0.9(18) . . . . ?
C34 C35 C36 C43 176.8(11) . . . . ?
C35 C34 C39 C40 117.2(11) . . . . ?
C35 C34 C39 C41 -123.3(11) . . . . ?
C35 C34 C39 C42 -4.7(17) . . . . ?
C35 C36 C37 C38 -1.2(17) . . . . ?
C35 C36 C43 C44 49.1(16) . . . . ?
C35 C36 C43 C45 -71.2(15) . . . . ?
C35 C36 C43 C46 171.6(11) . . . . ?
C36 C37 C38 N7 179.3(10) . . . . ?
C36 C37 C38 C33 2.0(17) . . . . ?
C37 C36 C43 C44 -135.4(13) . . . . ?
C37 C36 C43 C45 104.4(14) . . . . ?
C37 C36 C43 C46 -12.9(17) . . . . ?
C38 N7 N8 C48 178.4(8) . . . . ?
C38 C33 C34 C35 1.9(14) . . . . ?
C38 C33 C34 C39 177.9(9) . . . . ?
C39 C34 C35 C36 -177.2(11) . . . . ?
C43 C36 C37 C38 -176.8(11) . . . . ?
C47 N9 C48 N8 179.2(7) . . . . ?
C47 N9 C48 C49 -3.4(13) . . . . ?
C47 N10 C50 N11 179.4(7) . . . . ?
C47 N10 C50 C49 0.8(13) . . . . ?
C48 N9 C47 N10 0.4(12) . . . . ?
C48 C49 C50 N10 -3.6(14) . . . . ?
C48 C49 C50 N11 177.8(9) . . . . ?
C50 N10 C47 N9 0.8(13) . . . . ?
C50 N11 N12 Co2 -6.3(10) . . . . ?
C50 N11 N12 C51 -172.5(8) . . . . ?
C51 C52 C53 C54 4.0(15) . . . . ?
C51 C52 C53 C57 -173.3(10) . . . . ?
C52 C51 C56 O4 -179.1(9) . . . . ?
C52 C51 C56 C55 2.0(16) . . . . ?
C52 C53 C54 C55 -3.5(17) . . . . ?
C52 C53 C57 C58 -15.4(15) . . . . ?
C52 C53 C57 C59 -135.2(10) . . . . ?
C52 C53 C57 C60 109.4(11) . . . . ?
C53 C54 C55 C56 1.8(17) . . . . ?
C53 C54 C55 C61 -178.5(10) . . . . ?
C54 C53 C57 C58 167.4(11) . . . . ?
C54 C53 C57 C59 47.6(14) . . . . ?
C54 C53 C57 C60 -67.8(13) . . . . ?
C54 C55 C56 O4 -179.9(9) . . . . ?
C54 C55 C56 C51 -1.0(15) . . . . ?
C54 C55 C61 C62 3.2(15) . . . . ?
C54 C55 C61 C63 -118.5(12) . . . . ?
C54 C55 C61 C64 119.7(12) . . . . ?
C56 C51 C52 C53 -3.5(16) . . . . ?
C56 C55 C61 C62 -177.1(9) . . . . ?
C56 C55 C61 C63 61.2(12) . . . . ?
C56 C55 C61 C64 -60.7(12) . . . . ?
C57 C53 C54 C55 173.8(11) . . . . ?
C61 C55 C56 O4 0.4(14) . . . . ?
C61 C55 C56 C51 179.3(9) . . . . ?
C25A C21 C22 C23 166(2) . . . . ?
C7A C2 C3 C4 172(2) . . . . ?

loop_
_platon_squeeze_void_nr
_platon_squeeze_void_average_x
_platon_squeeze_void_average_y
_platon_squeeze_void_average_z
_platon_squeeze_void_volume
_platon_squeeze_void_count_electrons
_platon_squeeze_void_content
1 0.000 0.000 -0.020 407 107 ' '
2 0.002 0.484 0.747 3912 996 ' '
3 0.020 0.157 0.256 12 0 ' '
4 0.157 0.980 0.744 12 0 ' '
5 0.500 0.500 0.983 407 107 ' '
6 0.343 0.520 0.244 13 0 ' '
7 0.480 0.343 0.756 12 0 ' '
8 0.520 0.657 0.756 12 0 ' '
9 0.657 0.480 0.244 12 0 ' '
10 0.843 0.020 0.744 13 0 ' '
11 0.980 0.843 0.256 12 0 ' '

loop_
_twin_individual_id
_twin_individual_mass_fraction_refined
1 0.60(3)
2 0.012(10)
3 0.39(3)
4 -0.000(10)
